data_7018462
loop_
_publ_author_name
'Sarma, Debajit'
'Srivastava, Vishwas'
'Natarajan, Srinivasan'

_publ_section_title
;
 Aza-heterocyclic ligand assisted assembly of new cobalt MOFs with pcu and
 graphite related structures.
;
_journal_issue 14
_journal_name_full 'Dalton transactions (Cambridge, England : 2003)'
_journal_page_first 4135
_journal_page_last 4145
_journal_paper_doi 10.1039/c2dt11993e
_journal_volume 41
_journal_year 2012
_chemical_formula_moiety 'C36 H16 Co5 N10 O26'
_chemical_formula_sum 'C36 H16 Co5 N10 O26'
_chemical_formula_weight 1299.24
_chemical_name_common Co-Nitroisophthalate
_chemical_name_systematic
;
?
;
_space_group_IT_number 2
_symmetry_cell_setting triclinic
_symmetry_space_group_name_Hall '-P 1'
_symmetry_space_group_name_H-M 'P -1'
_atom_sites_solution_hydrogens geom
_atom_sites_solution_primary direct
_atom_sites_solution_secondary difmap
_audit_creation_method SHELXL-97
_cell_angle_alpha 108.58(3)
_cell_angle_beta 91.40(2)
_cell_angle_gamma 104.71(3)
_cell_formula_units_Z 1
_cell_length_a 9.202(3)
_cell_length_b 11.088(4)
_cell_length_c 11.992(3)
_cell_measurement_reflns_used 4281
_cell_measurement_temperature 423(2)
_cell_measurement_theta_max 26.00
_cell_measurement_theta_min 2.61
_cell_volume 1114.3(7)
_computing_cell_refinement 'SAINT (Bruker, 2000)'
_computing_data_collection 'SMART (Bruker, 2000)'
_computing_data_reduction SAINT
_computing_molecular_graphics 'Ortep-3 for Windows (Farrugia, 1999) and CAMERON (Watkin et al., 1993)'
_computing_publication_material 'PLATON (Spek, 2003)'
_computing_structure_refinement 'SHELXL-97 (Sheldrick, 1997)'
_computing_structure_solution 'SIR92 (Altomare et al., 1993)'
_diffrn_ambient_temperature 423(2)
_diffrn_measured_fraction_theta_full 0.976
_diffrn_measured_fraction_theta_max 0.976
_diffrn_measurement_device_type 'Bruker Smart CCD area detector'
_diffrn_measurement_method '\f and \w scans'
_diffrn_radiation_monochromator graphite
_diffrn_radiation_source 'fine-focus sealed tube'
_diffrn_radiation_type MoK\a
_diffrn_radiation_wavelength 0.71073
_diffrn_reflns_av_R_equivalents 0.0986
_diffrn_reflns_av_sigmaI/netI 0.1937
_diffrn_reflns_limit_h_max 11
_diffrn_reflns_limit_h_min -11
_diffrn_reflns_limit_k_max 13
_diffrn_reflns_limit_k_min -13
_diffrn_reflns_limit_l_max 14
_diffrn_reflns_limit_l_min -14
_diffrn_reflns_number 7158
_diffrn_reflns_theta_full 26.00
_diffrn_reflns_theta_max 26.00
_diffrn_reflns_theta_min 2.61
_exptl_absorpt_coefficient_mu 1.931
_exptl_absorpt_correction_T_max 0.9268
_exptl_absorpt_correction_T_min 0.7475
_exptl_absorpt_correction_type multi-scan
_exptl_absorpt_process_details '(SADABS; Sheldrick, 1996)'
_exptl_crystal_colour blue
_exptl_crystal_density_diffrn 1.936
_exptl_crystal_density_method 'not measured'
_exptl_crystal_description block
_exptl_crystal_F_000 645
_exptl_crystal_size_max 0.16
_exptl_crystal_size_mid 0.06
_exptl_crystal_size_min 0.04
_refine_diff_density_max 1.676
_refine_diff_density_min -1.234
_refine_diff_density_rms 0.197
_refine_ls_extinction_method none
_refine_ls_goodness_of_fit_ref 0.952
_refine_ls_hydrogen_treatment constr
_refine_ls_matrix_type full
_refine_ls_number_parameters 349
_refine_ls_number_reflns 4281
_refine_ls_number_restraints 0
_refine_ls_restrained_S_all 0.952
_refine_ls_R_factor_all 0.2368
_refine_ls_R_factor_gt 0.1211
_refine_ls_shift/su_max 0.000
_refine_ls_shift/su_mean 0.000
_refine_ls_structure_factor_coef Fsqd
_refine_ls_weighting_details 'calc w=1/[\s^2^(Fo^2^)+(0.1737P)^2^+0.0000P] where P=(Fo^2^+2Fc^2^)/3'
_refine_ls_weighting_scheme calc
_refine_ls_wR_factor_gt 0.2804
_refine_ls_wR_factor_ref 0.3461
_reflns_number_gt 1736
_reflns_number_total 4281
_reflns_threshold_expression >2sigma(I)
_cod_data_source_file c2dt11993e.txt
_cod_data_source_block CompoundIb
_cod_original_cell_volume 1114.3(6)
_cod_database_code 7018462

loop_
_symmetry_equiv_pos_as_xyz
'x, y, z'
'-x, -y, -z'

loop_
_atom_site_label
_atom_site_type_symbol
_atom_site_fract_x
_atom_site_fract_y
_atom_site_fract_z
_atom_site_U_iso_or_equiv
_atom_site_adp_type
_atom_site_occupancy
_atom_site_symmetry_multiplicity
_atom_site_calc_flag
_atom_site_refinement_flags
Co1 Co 0.15461(19) 0.26731(19) 0.38008(18) 0.0524(7) Uani 1 1 d .
Co2 Co 0.5000 0.5000 0.5000 0.0436(7) Uani 1 2 d S
Co3 Co -0.0809(2) 0.2996(2) 0.16360(19) 0.0596(7) Uani 1 1 d .
O1 O 0.0491(10) -0.1563(9) 0.6252(9) 0.062(3) Uani 1 1 d .
O2 O 0.2713(10) 0.1738(9) 0.4377(9) 0.055(3) Uani 1 1 d .
O3 O 0.3592(9) 0.3902(9) 0.3311(8) 0.049(2) Uani 1 1 d .
O5 O 0.1401(8) 0.3449(9) 0.2393(7) 0.046(2) Uani 1 1 d .
O6 O 0.4866(10) 0.3222(9) 0.5299(10) 0.061(3) Uani 1 1 d .
O7 O 0.1703(11) -0.1379(10) 0.7938(9) 0.065(3) Uani 1 1 d .
O8 O 0.0966(10) 0.6160(10) -0.0373(9) 0.060(3) Uani 1 1 d .
O9 O -0.018(3) 0.140(3) 0.007(3) 0.269(15) Uani 1 1 d .
O10 O 0.3059(11) 0.7277(11) -0.0762(10) 0.082(4) Uani 1 1 d .
O11 O 0.7250(13) 0.0155(16) 0.8139(11) 0.106(5) Uani 1 1 d .
O12 O 0.8249(12) 0.1591(15) 0.7355(15) 0.122(6) Uani 1 1 d .
O13 O 0.7898(12) 0.7564(13) 0.1090(11) 0.091(4) Uani 1 1 d .
O14 O 0.8027(12) 0.6589(13) 0.2299(12) 0.095(4) Uani 1 1 d .
N1 N 0.1623(12) 0.4218(11) 0.5296(9) 0.043(3) Uani 1 1 d .
N2 N 0.2992(11) 0.5165(12) 0.5727(10) 0.046(3) Uani 1 1 d .
N3 N 0.1356(12) 0.5761(14) 0.6895(12) 0.060(4) Uani 1 1 d .
N4 N 0.7187(15) 0.0825(15) 0.7547(14) 0.079(4) Uani 1 1 d .
N5 N 0.7350(13) 0.6899(12) 0.1650(12) 0.061(3) Uani 1 1 d .
C1 C 0.3848(15) 0.2157(13) 0.5108(14) 0.051(4) Uani 1 1 d .
C2 C 0.4106(13) 0.1351(12) 0.5828(11) 0.044(3) Uani 1 1 d .
C3 C 0.2863(14) 0.0446(11) 0.5994(12) 0.044(3) Uani 1 1 d .
H3 H 0.1917 0.0298 0.5601 0.053 Uiso 1 1 calc R
C4 C 0.3038(15) -0.0244(15) 0.6755(13) 0.057(4) Uani 1 1 d .
C5 C 0.4395(15) -0.0076(13) 0.7301(13) 0.056(4) Uani 1 1 d .
H5 H 0.4479 -0.0474 0.7866 0.067 Uiso 1 1 calc R
C6 C 0.5658(14) 0.0684(14) 0.7028(13) 0.053(4) Uani 1 1 d .
C7 C 0.5509(15) 0.1453(13) 0.6344(13) 0.050(3) Uani 1 1 d .
H7 H 0.6362 0.2044 0.6230 0.061 Uiso 1 1 calc R
C8 C 0.1629(15) -0.1105(15) 0.7050(14) 0.054(4) Uani 1 1 d .
C9 C 0.2821(14) 0.4076(12) 0.2559(11) 0.042(3) Uani 1 1 d .
C10 C 0.3504(13) 0.4966(12) 0.1884(11) 0.036(3) Uani 1 1 d .
C11 C 0.2568(15) 0.5349(13) 0.1170(12) 0.050(4) Uani 1 1 d .
H11 H 0.1519 0.5050 0.1102 0.061 Uiso 1 1 calc R
C12 C 0.3276(14) 0.6174(13) 0.0588(11) 0.044(3) Uani 1 1 d .
C13 C 0.4848(14) 0.6712(13) 0.0739(11) 0.049(4) Uani 1 1 d .
H13 H 0.5305 0.7308 0.0370 0.059 Uiso 1 1 calc R
C14 C 0.5707(13) 0.6319(13) 0.1467(11) 0.041(3) Uani 1 1 d .
C15 C 0.5030(13) 0.5493(12) 0.2052(11) 0.040(3) Uani 1 1 d .
H15 H 0.5617 0.5288 0.2570 0.048 Uiso 1 1 calc R
C16 C 0.2403(16) 0.6603(13) -0.0216(11) 0.050(4) Uani 1 1 d .
C17 C 0.2801(14) 0.6062(14) 0.6615(13) 0.048(4) Uani 1 1 d .
H17 H 0.3549 0.6834 0.7028 0.057 Uiso 1 1 calc R
C18 C 0.0696(15) 0.4615(16) 0.6030(15) 0.060(4) Uani 1 1 d .
H18 H -0.0317 0.4155 0.5965 0.072 Uiso 1 1 calc R

loop_
_atom_site_aniso_label
_atom_site_aniso_U_11
_atom_site_aniso_U_22
_atom_site_aniso_U_33
_atom_site_aniso_U_23
_atom_site_aniso_U_13
_atom_site_aniso_U_12
Co1 0.0474(10) 0.0495(12) 0.0662(14) 0.0381(12) -0.0035(9) 0.0007(8)
Co2 0.0362(12) 0.0393(15) 0.0653(18) 0.0331(15) 0.0044(11) 0.0081(10)
Co3 0.0497(11) 0.0741(15) 0.0718(15) 0.0538(13) 0.0019(9) 0.0094(10)
O1 0.049(5) 0.047(6) 0.090(8) 0.041(6) -0.013(5) -0.005(4)
O2 0.052(5) 0.039(6) 0.075(7) 0.026(6) -0.002(5) 0.007(4)
O3 0.049(5) 0.042(5) 0.061(6) 0.029(5) -0.009(4) 0.007(4)
O5 0.035(4) 0.057(6) 0.047(6) 0.025(5) 0.001(4) 0.007(4)
O6 0.051(5) 0.042(6) 0.105(9) 0.046(6) 0.010(5) 0.009(4)
O7 0.076(7) 0.057(7) 0.050(6) 0.022(6) -0.011(5) -0.009(5)
O8 0.045(5) 0.079(8) 0.073(7) 0.048(7) 0.004(5) 0.017(5)
O9 0.34(4) 0.33(4) 0.24(3) 0.17(3) 0.10(3) 0.18(3)
O10 0.075(7) 0.078(8) 0.109(10) 0.074(8) -0.015(6) -0.006(6)
O11 0.080(8) 0.171(15) 0.094(10) 0.073(11) -0.016(7) 0.048(9)
O12 0.048(7) 0.128(13) 0.212(17) 0.106(13) -0.004(8) 0.002(7)
O13 0.062(7) 0.114(11) 0.119(11) 0.083(10) 0.014(6) 0.007(7)
O14 0.064(7) 0.113(11) 0.135(11) 0.088(10) 0.002(7) 0.016(7)
N1 0.048(6) 0.045(7) 0.046(7) 0.020(6) 0.013(5) 0.025(5)
N2 0.045(6) 0.042(7) 0.044(7) 0.017(6) -0.010(5) -0.002(5)
N3 0.042(6) 0.082(10) 0.072(9) 0.052(9) 0.004(6) 0.013(6)
N4 0.066(9) 0.070(10) 0.093(12) 0.023(9) -0.024(8) 0.011(8)
N5 0.054(7) 0.053(8) 0.080(10) 0.035(8) -0.002(6) 0.005(6)
C1 0.053(8) 0.035(8) 0.080(11) 0.031(8) 0.019(8) 0.018(6)
C2 0.045(7) 0.038(8) 0.053(9) 0.024(7) 0.005(6) 0.007(6)
C3 0.051(7) 0.018(6) 0.054(9) 0.006(7) -0.006(6) 0.002(5)
C4 0.056(8) 0.063(11) 0.065(10) 0.040(9) 0.004(7) 0.012(7)
C5 0.062(8) 0.039(8) 0.082(11) 0.039(9) 0.005(8) 0.014(7)
C6 0.047(7) 0.044(9) 0.063(10) 0.019(8) -0.010(7) 0.004(6)
C7 0.057(8) 0.030(7) 0.064(10) 0.013(8) 0.015(7) 0.015(6)
C8 0.050(8) 0.064(10) 0.074(11) 0.045(9) 0.019(7) 0.031(7)
C9 0.051(7) 0.036(7) 0.045(8) 0.019(7) 0.024(6) 0.015(6)
C10 0.049(7) 0.032(7) 0.033(7) 0.013(6) 0.015(5) 0.018(5)
C11 0.056(8) 0.041(8) 0.048(9) 0.022(7) -0.009(6) -0.006(6)
C12 0.054(7) 0.042(8) 0.039(8) 0.017(7) 0.009(6) 0.012(6)
C13 0.063(8) 0.051(9) 0.037(8) 0.026(7) -0.008(6) 0.011(7)
C14 0.037(6) 0.050(8) 0.046(8) 0.021(7) 0.008(6) 0.019(6)
C15 0.043(7) 0.032(7) 0.047(8) 0.016(7) 0.001(6) 0.011(6)
C16 0.078(10) 0.047(9) 0.036(8) 0.022(7) 0.000(7) 0.027(7)
C17 0.047(8) 0.038(8) 0.058(10) 0.027(8) 0.003(7) -0.001(6)
C18 0.040(7) 0.074(11) 0.088(13) 0.058(11) 0.011(8) 0.016(8)

loop_
_atom_type_symbol
_atom_type_description
_atom_type_scat_dispersion_real
_atom_type_scat_dispersion_imag
_atom_type_scat_source
C C 0.0033 0.0016 'International Tables Vol C Tables 4.2.6.8 and 6.1.1.4'
H H 0.0000 0.0000 'International Tables Vol C Tables 4.2.6.8 and 6.1.1.4'
N N 0.0061 0.0033 'International Tables Vol C Tables 4.2.6.8 and 6.1.1.4'
O O 0.0106 0.0060 'International Tables Vol C Tables 4.2.6.8 and 6.1.1.4'
Co Co 0.3494 0.9721 'International Tables Vol C Tables 4.2.6.8 and 6.1.1.4'

loop_
_geom_angle_atom_site_label_1
_geom_angle_atom_site_label_2
_geom_angle_atom_site_label_3
_geom_angle
_geom_angle_site_symmetry_1
_geom_angle_site_symmetry_3
O2 Co1 O1 100.0(4) . 2_556
O2 Co1 N1 101.0(4) . .
O1 Co1 N1 100.1(4) 2_556 .
O2 Co1 O5 140.5(4) . .
O1 Co1 O5 104.7(3) 2_556 .
N1 Co1 O5 104.4(4) . .
O2 Co1 O3 92.5(3) . .
O1 Co1 O3 162.3(4) 2_556 .
N1 Co1 O3 89.6(4) . .
O5 Co1 O3 58.3(3) . .
N2 Co2 N2 180.000(2) 2_666 .
N2 Co2 O6 87.4(4) 2_666 .
N2 Co2 O6 92.6(4) . .
N2 Co2 O6 92.6(4) 2_666 2_666
N2 Co2 O6 87.4(4) . 2_666
O6 Co2 O6 180.00(10) . 2_666
N2 Co2 O3 93.6(4) 2_666 .
N2 Co2 O3 86.4(4) . .
O6 Co2 O3 89.8(4) . .
O6 Co2 O3 90.2(4) 2_666 .
N2 Co2 O3 86.4(4) 2_666 2_666
N2 Co2 O3 93.6(4) . 2_666
O6 Co2 O3 90.2(4) . 2_666
O6 Co2 O3 89.8(4) 2_666 2_666
O3 Co2 O3 180.000(1) . 2_666
O7 Co3 N3 93.9(4) 2_556 2_566
O7 Co3 O8 142.8(4) 2_556 2_565
N3 Co3 O8 104.2(4) 2_566 2_565
O7 Co3 O5 99.0(4) 2_556 .
N3 Co3 O5 91.9(4) 2_566 .
O8 Co3 O5 112.4(3) 2_565 .
O7 Co3 O10 87.9(4) 2_556 2_565
N3 Co3 O10 87.8(5) 2_566 2_565
O8 Co3 O10 61.1(3) 2_565 2_565
O5 Co3 O10 173.1(3) . 2_565
O7 Co3 O9 80.1(7) 2_556 .
N3 Co3 O9 173.4(6) 2_566 .
O8 Co3 O9 82.4(6) 2_565 .
O5 Co3 O9 86.3(8) . .
O10 Co3 O9 94.7(8) 2_565 .
O7 Co3 C16 115.4(4) 2_556 2_565
N3 Co3 C16 96.3(4) 2_566 2_565
O8 Co3 C16 31.5(4) 2_565 2_565
O5 Co3 C16 143.9(4) . 2_565
O10 Co3 C16 29.6(4) 2_565 2_565
O9 Co3 C16 88.9(7) . 2_565
C8 O1 Co1 131.2(8) . 2_556
C1 O2 Co1 130.5(9) . .
C9 O3 Co2 140.6(9) . .
C9 O3 Co1 91.4(7) . .
Co2 O3 Co1 103.6(3) . .
C9 O5 Co3 153.0(7) . .
C9 O5 Co1 94.1(6) . .
Co3 O5 Co1 112.4(3) . .
C1 O6 Co2 135.0(8) . .
C8 O7 Co3 134.3(11) . 2_556
C16 O8 Co3 91.8(6) . 2_565
C16 O10 Co3 86.1(8) . 2_565
C18 N1 N2 104.7(12) . .
C18 N1 Co1 137.5(11) . .
N2 N1 Co1 117.8(9) . .
C17 N2 N1 108.5(11) . .
C17 N2 Co2 128.3(9) . .
N1 N2 Co2 123.2(10) . .
C18 N3 C17 102.6(13) . .
C18 N3 Co3 138.7(10) . 2_566
C17 N3 Co3 118.7(12) . 2_566
O11 N4 O12 125.5(14) . .
O11 N4 C6 115.5(14) . .
O12 N4 C6 119.0(13) . .
O14 N5 O13 124.9(12) . .
O14 N5 C14 116.1(10) . .
O13 N5 C14 118.9(11) . .
O2 C1 O6 126.1(11) . .
O2 C1 C2 119.2(12) . .
O6 C1 C2 114.6(13) . .
C7 C2 C3 118.3(10) . .
C7 C2 C1 123.9(11) . .
C3 C2 C1 117.8(11) . .
C2 C3 C4 119.5(12) . .
C5 C4 C3 121.2(12) . .
C5 C4 C8 119.8(11) . .
C3 C4 C8 118.8(11) . .
C4 C5 C6 119.8(12) . .
C5 C6 C7 119.6(12) . .
C5 C6 N4 121.8(12) . .
C7 C6 N4 118.3(12) . .
C2 C7 C6 120.6(12) . .
O7 C8 O1 125.8(13) . .
O7 C8 C4 119.0(13) . .
O1 C8 C4 115.0(11) . .
O3 C9 O5 115.9(9) . .
O3 C9 C10 121.3(11) . .
O5 C9 C10 122.7(10) . .
C15 C10 C11 120.8(10) . .
C15 C10 C9 118.2(10) . .
C11 C10 C9 120.8(11) . .
C12 C11 C10 117.3(12) . .
C11 C12 C13 122.5(11) . .
C11 C12 C16 121.8(12) . .
C13 C12 C16 115.7(10) . .
C14 C13 C12 117.5(10) . .
C15 C14 C13 121.1(11) . .
C15 C14 N5 120.9(10) . .
C13 C14 N5 117.8(10) . .
C10 C15 C14 120.6(10) . .
O10 C16 O8 121.0(10) . .
O10 C16 C12 120.3(13) . .
O8 C16 C12 118.5(11) . .
O10 C16 Co3 64.3(7) . 2_565
O8 C16 Co3 56.7(5) . 2_565
C12 C16 Co3 172.7(10) . 2_565
N2 C17 N3 111.3(13) . .
N1 C18 N3 112.6(13) . .

loop_
_geom_bond_atom_site_label_1
_geom_bond_atom_site_label_2
_geom_bond_distance
_geom_bond_site_symmetry_2
Co1 O2 1.922(8) .
Co1 O1 1.951(8) 2_556
Co1 N1 2.033(12) .
Co1 O5 2.140(7) .
Co1 O3 2.238(8) .
Co2 N2 2.087(11) 2_666
Co2 N2 2.087(11) .
Co2 O6 2.088(7) .
Co2 O6 2.088(7) 2_666
Co2 O3 2.182(9) .
Co2 O3 2.182(9) 2_666
Co3 O7 2.002(9) 2_556
Co3 N3 2.025(15) 2_566
Co3 O8 2.037(8) 2_565
Co3 O5 2.077(8) .
Co3 O10 2.202(10) 2_565
Co3 O9 2.34(3) .
Co3 C16 2.437(11) 2_565
O1 C8 1.282(16) .
O1 Co1 1.951(8) 2_556
O2 C1 1.235(16) .
O3 C9 1.225(14) .
O5 C9 1.292(14) .
O6 C1 1.257(15) .
O7 C8 1.202(15) .
O7 Co3 2.002(9) 2_556
O8 C16 1.275(15) .
O8 Co3 2.037(8) 2_565
O10 C16 1.205(15) .
O10 Co3 2.202(10) 2_565
O11 N4 1.190(16) .
O12 N4 1.201(17) .
O13 N5 1.179(13) .
O14 N5 1.170(13) .
N1 C18 1.295(16) .
N1 N2 1.381(14) .
N2 C17 1.256(16) .
N3 C18 1.34(2) .
N3 C17 1.365(15) .
N3 Co3 2.025(15) 2_566
N4 C6 1.474(17) .
N5 C14 1.465(15) .
C1 C2 1.480(15) .
C2 C7 1.380(17) .
C2 C3 1.382(16) .
C3 C4 1.394(16) .
C4 C5 1.337(18) .
C4 C8 1.525(18) .
C5 C6 1.366(17) .
C6 C7 1.386(16) .
C9 C10 1.498(14) .
C10 C15 1.359(15) .
C10 C11 1.427(16) .
C11 C12 1.369(15) .
C12 C13 1.401(17) .
C12 C16 1.500(15) .
C13 C14 1.400(14) .
C14 C15 1.364(15) .
C16 Co3 2.437(11) 2_565
